data_7013499
loop_
_publ_author_name
'Song, Rui-Feng'
'Xie, Ya-Bo'
'Li, Jian-Rong'
'Bu, Xian-He'

_publ_section_title
;
 Formation of novel discrete silver(i) coordination architectures with
 quinoline-based monothioethers: adjusting the intramolecular Ag?Ag
 distances and complex structures by ligands modifications and
 variations of counter anions
;
_journal_issue 24
_journal_name_full 'Dalton Transactions'
_journal_page_first 4742
_journal_paper_doi 10.1039/b309176g
_journal_year 2003
_chemical_formula_sum 'C15 H12 Ag N3 O3 S'
_chemical_formula_weight 422.21
_chemical_name_systematic
;
?
;
_space_group_IT_number 2
_symmetry_cell_setting triclinic
_symmetry_space_group_name_Hall '-P 1'
_symmetry_space_group_name_H-M 'P -1'
_atom_sites_solution_hydrogens geom
_atom_sites_solution_primary direct
_atom_sites_solution_secondary difmap
_audit_creation_method SHELXL-97
_cell_angle_alpha 116.611(6)
_cell_angle_beta 112.350(6)
_cell_angle_gamma 96.984(6)
_cell_formula_units_Z 2
_cell_length_a 9.733(4)
_cell_length_b 9.753(3)
_cell_length_c 10.233(4)
_cell_measurement_reflns_used 678
_cell_measurement_temperature 293(2)
_cell_measurement_theta_max 22.99
_cell_measurement_theta_min 2.42
_cell_volume 751.5(5)
_computing_cell_refinement 'Bruker SMART'
_computing_data_collection 'Bruker SMART'
_computing_data_reduction 'Bruker SAINT'
_computing_molecular_graphics 'Bruker SHELXTL'
_computing_publication_material 'Bruker SHELXTL'
_computing_structure_refinement 'SHELXL-97 (Sheldrick, 1997)'
_computing_structure_solution 'SHELXS-97 (Sheldrick, 1990)'
_diffrn_ambient_temperature 293(2)
_diffrn_measured_fraction_theta_full 0.986
_diffrn_measured_fraction_theta_max 0.986
_diffrn_measurement_device_type 'CCD area detector'
_diffrn_measurement_method 'phi and omega scans'
_diffrn_radiation_monochromator graphite
_diffrn_radiation_source 'fine-focus sealed tube'
_diffrn_radiation_type MoK\a
_diffrn_radiation_wavelength 0.71073
_diffrn_reflns_av_R_equivalents 0.0282
_diffrn_reflns_av_sigmaI/netI 0.0668
_diffrn_reflns_limit_h_max 12
_diffrn_reflns_limit_h_min -9
_diffrn_reflns_limit_k_max 7
_diffrn_reflns_limit_k_min -12
_diffrn_reflns_limit_l_max 12
_diffrn_reflns_limit_l_min -10
_diffrn_reflns_number 4322
_diffrn_reflns_theta_full 26.38
_diffrn_reflns_theta_max 26.38
_diffrn_reflns_theta_min 2.50
_exptl_absorpt_coefficient_mu 1.498
_exptl_absorpt_correction_T_max 1.000000
_exptl_absorpt_correction_T_min 0.756735
_exptl_absorpt_correction_type multi-scan
_exptl_absorpt_process_details SADABS
_exptl_crystal_density_diffrn 1.866
_exptl_crystal_density_meas 0
_exptl_crystal_density_method 'not measured'
_exptl_crystal_F_000 420
_exptl_crystal_size_max 0.20
_exptl_crystal_size_mid 0.18
_exptl_crystal_size_min 0.12
_refine_diff_density_max 0.481
_refine_diff_density_min -0.507
_refine_diff_density_rms 0.089
_refine_ls_extinction_coef 0.0026(11)
_refine_ls_extinction_expression Fc^*^=kFc[1+0.001xFc^2^\l^3^/sin(2\q)]^-1/4^
_refine_ls_extinction_method SHELXL
_refine_ls_goodness_of_fit_ref 1.037
_refine_ls_hydrogen_treatment mixed
_refine_ls_matrix_type full
_refine_ls_number_parameters 209
_refine_ls_number_reflns 3022
_refine_ls_number_restraints 0
_refine_ls_restrained_S_all 1.037
_refine_ls_R_factor_all 0.0807
_refine_ls_R_factor_gt 0.0416
_refine_ls_shift/su_max 0.000
_refine_ls_shift/su_mean 0.000
_refine_ls_structure_factor_coef Fsqd
_refine_ls_weighting_details 'calc w=1/[\s^2^(Fo^2^)+(0.0393P)^2^+0.0000P] where P=(Fo^2^+2Fc^2^)/3'
_refine_ls_weighting_scheme calc
_refine_ls_wR_factor_gt 0.0852
_refine_ls_wR_factor_ref 0.0988
_reflns_number_gt 2030
_reflns_number_total 3022
_reflns_threshold_expression >2sigma(I)
_cod_data_source_file b309176g.txt
_cod_data_source_block 4
_cod_depositor_comments
;
The following automatic conversions were performed:
'_symmetry_cell_setting' value 'Triclinic' changed to 'triclinic'
according to '/home/saulius/struct/CIF-dictionaries/cif_core.dic'
dictionary named 'cif_core.dic' version 2.4.1 from
2010-06-29.

'_exptl_absorpt_correction_type' value 'MULTI-SCAN' changed
to 'multi-scan' according to
'/home/saulius/struct/CIF-dictionaries/cif_core.dic' dictionary named
'cif_core.dic' version 2.4.1 from 2010-06-29.

Automatic conversion script
Id: cif_fix_enum 1527 2010-12-29 10:47:43Z saulius 
;
_cod_original_sg_symbol_H-M P-1
_cod_database_code 7013499

loop_
_symmetry_equiv_pos_as_xyz
'x, y, z'
'-x, -y, -z'

loop_
_atom_site_label
_atom_site_type_symbol
_atom_site_fract_x
_atom_site_fract_y
_atom_site_fract_z
_atom_site_U_iso_or_equiv
_atom_site_adp_type
_atom_site_occupancy
_atom_site_symmetry_multiplicity
_atom_site_calc_flag
_atom_site_refinement_flags
_atom_site_disorder_assembly
_atom_site_disorder_group
Ag1 Ag 0.86420(5) 0.32911(5) 0.73236(5) 0.0572(2) Uani 1 1 d . . .
S1 S 0.69567(15) 0.15299(16) 0.34401(18) 0.0500(4) Uani 1 1 d . . .
N1 N 0.6310(4) 0.3601(5) 0.7091(5) 0.0395(9) Uani 1 1 d . . .
N2 N 0.9634(4) -0.1982(5) 0.2608(4) 0.0393(9) Uani 1 1 d . . .
C1 C 0.6576(6) 0.4764(6) 0.8562(6) 0.0470(12) Uani 1 1 d . . .
H1 H 0.7477 0.5001 0.9508 0.056 Uiso 1 1 calc R . .
C2 C 0.5582(6) 0.5675(6) 0.8797(7) 0.0499(13) Uani 1 1 d . . .
H2 H 0.5808 0.6463 0.9870 0.060 Uiso 1 1 calc R . .
C3 C 0.4292(5) 0.5385(6) 0.7432(6) 0.0424(11) Uani 1 1 d . . .
H3 H 0.3635 0.5995 0.7556 0.051 Uiso 1 1 calc R . .
C4 C 0.3955(5) 0.4158(5) 0.5835(6) 0.0347(10) Uani 1 1 d . . .
C5 C 0.2641(5) 0.3827(6) 0.4380(6) 0.0458(12) Uani 1 1 d . . .
H5 H 0.1989 0.4447 0.4469 0.055 Uiso 1 1 calc R . .
C6 C 0.2322(5) 0.2606(6) 0.2850(7) 0.0509(13) Uani 1 1 d . . .
H6 H 0.1466 0.2407 0.1890 0.061 Uiso 1 1 calc R . .
C7 C 0.3276(5) 0.1644(6) 0.2708(6) 0.0464(12) Uani 1 1 d . . .
H7 H 0.3032 0.0807 0.1647 0.056 Uiso 1 1 calc R . .
C8 C 0.4559(5) 0.1896(5) 0.4083(5) 0.0338(10) Uani 1 1 d . . .
C9 C 0.4969(5) 0.3220(5) 0.5680(5) 0.0306(9) Uani 1 1 d . . .
C10 C 0.5474(5) 0.0747(5) 0.3831(6) 0.0379(11) Uani 1 1 d . . .
H10A H 0.4766 -0.0349 0.2885 0.045 Uiso 1 1 calc R . .
H10B H 0.5979 0.0700 0.4823 0.045 Uiso 1 1 calc R . .
C11 C 0.9677(6) -0.0888(6) 0.2161(6) 0.0450(12) Uani 1 1 d . . .
H11 H 1.0304 -0.0831 0.1679 0.054 Uiso 1 1 calc R . .
C12 C 0.8845(6) 0.0150(6) 0.2378(6) 0.0427(11) Uani 1 1 d . . .
H12 H 0.8922 0.0902 0.2062 0.051 Uiso 1 1 calc R . .
C13 C 0.7884(5) 0.0075(5) 0.3073(5) 0.0372(11) Uani 1 1 d . . .
C14 C 0.7791(5) -0.1082(5) 0.3485(6) 0.0382(11) Uani 1 1 d . . .
H14 H 0.7137 -0.1196 0.3925 0.046 Uiso 1 1 calc R . .
C15 C 0.8680(5) -0.2069(5) 0.3235(6) 0.0386(11) Uani 1 1 d . . .
H15 H 0.8609 -0.2844 0.3522 0.046 Uiso 1 1 calc R . .
N3 N 1.1244(5) 0.6572(5) 0.8891(6) 0.0493(11) Uani 1 1 d . . .
O1 O 1.0465(5) 0.6293(6) 0.9522(5) 0.0744(12) Uani 1 1 d . . .
O2 O 1.0812(5) 0.5573(5) 0.7430(5) 0.0703(11) Uani 1 1 d . . .
O3 O 1.2430(7) 0.7791(6) 0.9697(6) 0.116(2) Uani 1 1 d . . .

loop_
_atom_site_aniso_label
_atom_site_aniso_U_11
_atom_site_aniso_U_22
_atom_site_aniso_U_33
_atom_site_aniso_U_23
_atom_site_aniso_U_13
_atom_site_aniso_U_12
Ag1 0.0386(2) 0.0576(3) 0.0659(3) 0.0254(2) 0.0233(2) 0.02854(19)
S1 0.0578(8) 0.0488(8) 0.0820(10) 0.0456(8) 0.0506(8) 0.0359(7)
N1 0.041(2) 0.046(2) 0.042(2) 0.027(2) 0.0230(19) 0.0246(18)
N2 0.042(2) 0.039(2) 0.039(2) 0.0184(19) 0.0228(19) 0.0189(18)
C1 0.047(3) 0.058(3) 0.036(3) 0.024(3) 0.021(2) 0.026(2)
C2 0.058(3) 0.050(3) 0.053(3) 0.027(3) 0.036(3) 0.030(3)
C3 0.043(3) 0.038(3) 0.064(3) 0.031(3) 0.035(3) 0.023(2)
C4 0.031(2) 0.037(3) 0.051(3) 0.029(2) 0.026(2) 0.017(2)
C5 0.036(3) 0.048(3) 0.065(3) 0.036(3) 0.026(3) 0.023(2)
C6 0.032(3) 0.059(3) 0.056(3) 0.033(3) 0.014(2) 0.017(2)
C7 0.035(3) 0.047(3) 0.047(3) 0.020(3) 0.018(2) 0.014(2)
C8 0.033(2) 0.031(2) 0.042(3) 0.020(2) 0.021(2) 0.0132(19)
C9 0.031(2) 0.034(2) 0.043(3) 0.027(2) 0.024(2) 0.0173(19)
C10 0.041(3) 0.034(2) 0.050(3) 0.023(2) 0.030(2) 0.019(2)
C11 0.049(3) 0.054(3) 0.050(3) 0.031(3) 0.035(3) 0.025(2)
C12 0.049(3) 0.045(3) 0.051(3) 0.030(3) 0.031(2) 0.024(2)
C13 0.040(3) 0.038(3) 0.038(3) 0.019(2) 0.023(2) 0.020(2)
C14 0.039(3) 0.036(3) 0.050(3) 0.024(2) 0.028(2) 0.017(2)
C15 0.040(3) 0.032(2) 0.045(3) 0.020(2) 0.022(2) 0.014(2)
N3 0.052(3) 0.043(3) 0.049(3) 0.024(2) 0.020(2) 0.025(2)
O1 0.081(3) 0.110(4) 0.079(3) 0.063(3) 0.059(3) 0.055(3)
O2 0.066(3) 0.073(3) 0.058(3) 0.024(2) 0.031(2) 0.026(2)
O3 0.123(5) 0.060(3) 0.090(3) 0.026(3) 0.021(3) -0.018(3)

loop_
_atom_type_symbol
_atom_type_description
_atom_type_scat_dispersion_real
_atom_type_scat_dispersion_imag
_atom_type_scat_source
C C 0.0033 0.0016 'International Tables Vol C Tables 4.2.6.8 and 6.1.1.4'
H H 0.0000 0.0000 'International Tables Vol C Tables 4.2.6.8 and 6.1.1.4'
N N 0.0061 0.0033 'International Tables Vol C Tables 4.2.6.8 and 6.1.1.4'
O O 0.0106 0.0060 'International Tables Vol C Tables 4.2.6.8 and 6.1.1.4'
S S 0.1246 0.1234 'International Tables Vol C Tables 4.2.6.8 and 6.1.1.4'
Ag Ag -0.8971 1.1015 'International Tables Vol C Tables 4.2.6.8 and 6.1.1.4'

loop_
_geom_angle_atom_site_label_1
_geom_angle_atom_site_label_2
_geom_angle_atom_site_label_3
_geom_angle
_geom_angle_site_symmetry_1
_geom_angle_site_symmetry_3
_geom_angle_publ_flag
N2 Ag1 N1 154.73(14) 2_756 . ?
N2 Ag1 O1 102.26(14) 2_756 . ?
N1 Ag1 O1 98.18(13) . . ?
C13 S1 C10 103.7(2) . . ?
C1 N1 C9 118.7(4) . . ?
C1 N1 Ag1 108.5(3) . . ?
C9 N1 Ag1 128.3(3) . . ?
C15 N2 C11 116.7(4) . . ?
C15 N2 Ag1 121.5(3) . 2_756 ?
C11 N2 Ag1 121.1(3) . 2_756 ?
N1 C1 C2 124.1(4) . . ?
N1 C1 H1 118.0 . . ?
C2 C1 H1 118.0 . . ?
C3 C2 C1 118.8(5) . . ?
C3 C2 H2 120.6 . . ?
C1 C2 H2 120.6 . . ?
C2 C3 C4 119.3(4) . . ?
C2 C3 H3 120.3 . . ?
C4 C3 H3 120.3 . . ?
C3 C4 C5 121.4(4) . . ?
C3 C4 C9 119.2(4) . . ?
C5 C4 C9 119.4(4) . . ?
C6 C5 C4 120.2(4) . . ?
C6 C5 H5 119.9 . . ?
C4 C5 H5 119.9 . . ?
C5 C6 C7 120.3(4) . . ?
C5 C6 H6 119.9 . . ?
C7 C6 H6 119.9 . . ?
C8 C7 C6 122.1(5) . . ?
C8 C7 H7 118.9 . . ?
C6 C7 H7 118.9 . . ?
C7 C8 C9 118.6(4) . . ?
C7 C8 C10 118.9(4) . . ?
C9 C8 C10 122.6(4) . . ?
N1 C9 C8 121.0(4) . . ?
N1 C9 C4 119.7(4) . . ?
C8 C9 C4 119.3(4) . . ?
C8 C10 S1 107.3(3) . . ?
C8 C10 H10A 110.3 . . ?
S1 C10 H10A 110.3 . . ?
C8 C10 H10B 110.3 . . ?
S1 C10 H10B 110.3 . . ?
H10A C10 H10B 108.5 . . ?
N2 C11 C12 123.2(4) . . ?
N2 C11 H11 118.4 . . ?
C12 C11 H11 118.4 . . ?
C11 C12 C13 119.5(4) . . ?
C11 C12 H12 120.3 . . ?
C13 C12 H12 120.3 . . ?
C14 C13 C12 117.7(4) . . ?
C14 C13 S1 125.3(3) . . ?
C12 C13 S1 116.9(3) . . ?
C13 C14 C15 118.9(4) . . ?
C13 C14 H14 120.6 . . ?
C15 C14 H14 120.6 . . ?
N2 C15 C14 124.0(4) . . ?
N2 C15 H15 118.0 . . ?
C14 C15 H15 118.0 . . ?
O2 N3 O3 119.7(5) . . ?
O2 N3 O1 118.1(5) . . ?
O3 N3 O1 122.2(5) . . ?
N3 O1 Ag1 103.1(3) . . ?

loop_
_geom_bond_atom_site_label_1
_geom_bond_atom_site_label_2
_geom_bond_distance
_geom_bond_site_symmetry_2
_geom_bond_publ_flag
Ag1 N2 2.228(4) 2_756 ?
Ag1 N1 2.263(4) . ?
Ag1 O1 2.565(5) . ?
S1 C13 1.750(4) . ?
S1 C10 1.808(4) . ?
N1 C1 1.312(6) . ?
N1 C9 1.376(5) . ?
N2 C15 1.328(5) . ?
N2 C11 1.338(6) . ?
N2 Ag1 2.228(4) 2_756 ?
C1 C2 1.406(6) . ?
C1 H1 0.9300 . ?
C2 C3 1.354(7) . ?
C2 H2 0.9300 . ?
C3 C4 1.399(6) . ?
C3 H3 0.9300 . ?
C4 C5 1.406(6) . ?
C4 C9 1.429(5) . ?
C5 C6 1.355(7) . ?
C5 H5 0.9300 . ?
C6 C7 1.398(7) . ?
C6 H6 0.9300 . ?
C7 C8 1.371(6) . ?
C7 H7 0.9300 . ?
C8 C9 1.409(6) . ?
C8 C10 1.508(6) . ?
C10 H10A 0.9700 . ?
C10 H10B 0.9700 . ?
C11 C12 1.365(6) . ?
C11 H11 0.9300 . ?
C12 C13 1.386(6) . ?
C12 H12 0.9300 . ?
C13 C14 1.374(6) . ?
C14 C15 1.375(6) . ?
C14 H14 0.9300 . ?
C15 H15 0.9300 . ?
N3 O2 1.216(5) . ?
N3 O3 1.220(6) . ?
N3 O1 1.243(5) . ?

loop_
_geom_torsion_atom_site_label_1
_geom_torsion_atom_site_label_2
_geom_torsion_atom_site_label_3
_geom_torsion_atom_site_label_4
_geom_torsion
_geom_torsion_site_symmetry_1
_geom_torsion_site_symmetry_2
_geom_torsion_site_symmetry_3
_geom_torsion_site_symmetry_4
_geom_torsion_publ_flag
N2 Ag1 N1 C1 110.0(4) 2_756 . . . ?
O1 Ag1 N1 C1 -33.8(3) . . . . ?
N2 Ag1 N1 C9 -94.6(4) 2_756 . . . ?
O1 Ag1 N1 C9 121.6(4) . . . . ?
C9 N1 C1 C2 -0.9(7) . . . . ?
Ag1 N1 C1 C2 157.2(4) . . . . ?
N1 C1 C2 C3 -2.1(8) . . . . ?
C1 C2 C3 C4 1.9(7) . . . . ?
C2 C3 C4 C5 -179.1(4) . . . . ?
C2 C3 C4 C9 1.0(7) . . . . ?
C3 C4 C5 C6 -178.5(4) . . . . ?
C9 C4 C5 C6 1.4(7) . . . . ?
C4 C5 C6 C7 1.4(7) . . . . ?
C5 C6 C7 C8 -0.5(8) . . . . ?
C6 C7 C8 C9 -3.2(7) . . . . ?
C6 C7 C8 C10 176.7(4) . . . . ?
C1 N1 C9 C8 -174.8(4) . . . . ?
Ag1 N1 C9 C8 32.0(6) . . . . ?
C1 N1 C9 C4 3.8(6) . . . . ?
Ag1 N1 C9 C4 -149.3(3) . . . . ?
C7 C8 C9 N1 -175.3(4) . . . . ?
C10 C8 C9 N1 4.7(6) . . . . ?
C7 C8 C9 C4 6.0(6) . . . . ?
C10 C8 C9 C4 -173.9(4) . . . . ?
C3 C4 C9 N1 -3.9(6) . . . . ?
C5 C4 C9 N1 176.2(4) . . . . ?
C3 C4 C9 C8 174.8(4) . . . . ?
C5 C4 C9 C8 -5.2(6) . . . . ?
C7 C8 C10 S1 87.0(5) . . . . ?
C9 C8 C10 S1 -93.1(4) . . . . ?
C13 S1 C10 C8 -177.4(3) . . . . ?
C15 N2 C11 C12 2.4(7) . . . . ?
Ag1 N2 C11 C12 -168.1(4) 2_756 . . . ?
N2 C11 C12 C13 -0.9(8) . . . . ?
C11 C12 C13 C14 -1.3(7) . . . . ?
C11 C12 C13 S1 175.9(4) . . . . ?
C10 S1 C13 C14 -16.7(5) . . . . ?
C10 S1 C13 C12 166.3(4) . . . . ?
C12 C13 C14 C15 1.8(7) . . . . ?
S1 C13 C14 C15 -175.2(4) . . . . ?
C11 N2 C15 C14 -1.9(7) . . . . ?
Ag1 N2 C15 C14 168.6(3) 2_756 . . . ?
C13 C14 C15 N2 -0.2(7) . . . . ?
O2 N3 O1 Ag1 11.7(5) . . . . ?
O3 N3 O1 Ag1 -167.0(5) . . . . ?
N2 Ag1 O1 N3 65.6(3) 2_756 . . . ?
N1 Ag1 O1 N3 -129.3(3) . . . . ?
